data_4035263
loop_
_publ_author_name
'Qiu, Yun'
'Dlugosch, Michael'
'Liu, Xin'
'Khan, Faiyaz'
'Ward, Jas S.'
'Lan, Ping'
'Banwell, Martin G.'

_publ_section_title
;
 Reductive Cyclization of o-Nitroarylated-\a,\b-unsaturated Aldehydes and
 Ketones with TiCl<sub>3</sub>/HCl or Fe/HCl Leading to
 1,2,3,9-Tetrahydro-4 H-carbazol-4-ones and Related Heterocycles.
;
_journal_issue 19
_journal_name_full 'The Journal of organic chemistry'
_journal_page_first 12023
_journal_page_last 12033
_journal_paper_doi 10.1021/acs.joc.8b01940
_journal_volume 83
_journal_year 2018
_chemical_formula_moiety 'C20 H16 N2'
_chemical_formula_sum 'C20 H16 N2'
_chemical_formula_weight 284.35
_space_group_crystal_system triclinic
_space_group_IT_number 2
_space_group_name_Hall '-P 1'
_space_group_name_H-M_alt 'P -1'
_atom_sites_solution_hydrogens mixed
_atom_sites_solution_primary dual
_audit_creation_date 2018-06-02
_audit_creation_method
;
Olex2 1.2
(compiled 2018.05.18 svn.r3508 for OlexSys, GUI svn.r5497)
;
_cell_angle_alpha 93.572(6)
_cell_angle_beta 105.062(6)
_cell_angle_gamma 99.112(6)
_cell_formula_units_Z 4
_cell_length_a 10.2371(7)
_cell_length_b 12.0551(8)
_cell_length_c 12.5051(9)
_cell_measurement_reflns_used 3158
_cell_measurement_temperature 150.00(10)
_cell_measurement_theta_max 29.5310
_cell_measurement_theta_min 3.8310
_cell_volume 1462.73(18)
_computing_cell_refinement 'CrysAlisPro 1.171.39.46 (Rigaku OD, 2018)'
_computing_data_collection 'CrysAlisPro 1.171.39.46 (Rigaku OD, 2018)'
_computing_data_reduction 'CrysAlisPro 1.171.39.46 (Rigaku OD, 2018)'
_computing_molecular_graphics 'Olex2 (Dolomanov et al., 2009)'
_computing_publication_material 'Olex2 (Dolomanov et al., 2009)'
_computing_structure_refinement 'ShelXL (Sheldrick, 2015)'
_computing_structure_solution 'ShelXT (Sheldrick, 2015)'
_diffrn_ambient_environment N~2~
_diffrn_ambient_temperature 150.00(10)
_diffrn_detector 'CCD plate'
_diffrn_detector_area_resol_mean 10.3744
_diffrn_detector_type Atlas
_diffrn_measured_fraction_theta_full 0.993
_diffrn_measured_fraction_theta_max 0.992
_diffrn_measurement_details
;
List of Runs (angles in degrees, time in seconds):

  # Type    Start    End  Width  t~exp~   \w     \q     \k     \f   Frames
--------------------------------------------------------------------------
  1  \w    -38.00  57.00   1.00   20.00    --  -11.22  57.00 -90.00   95
  2  \w    -74.00  13.00   1.00   20.00    --  -11.22 -77.00   0.00   87
  3  \w    -83.00  13.00   1.00   20.00    --  -11.22 -57.00 120.00   96
;
_diffrn_measurement_device 'four-circle diffractometer'
_diffrn_measurement_device_type 'New Xcalibur, Atlas'
_diffrn_measurement_method '\w scans'
_diffrn_orient_matrix_type 'CrysAlisPro convention (1999,Acta A55,543-557)'
_diffrn_orient_matrix_UB_11 0.0109329000
_diffrn_orient_matrix_UB_12 0.0436276000
_diffrn_orient_matrix_UB_13 0.0438307000
_diffrn_orient_matrix_UB_21 -0.0511711000
_diffrn_orient_matrix_UB_22 0.0257115000
_diffrn_orient_matrix_UB_23 -0.0339687000
_diffrn_orient_matrix_UB_31 -0.0508431000
_diffrn_orient_matrix_UB_32 -0.0320756000
_diffrn_orient_matrix_UB_33 0.0204046000
_diffrn_radiation_monochromator graphite
_diffrn_radiation_probe x-ray
_diffrn_radiation_type MoK\a
_diffrn_radiation_wavelength 0.71073
_diffrn_reflns_av_R_equivalents 0.0229
_diffrn_reflns_av_unetI/netI 0.0447
_diffrn_reflns_Laue_measured_fraction_full 0.993
_diffrn_reflns_Laue_measured_fraction_max 0.992
_diffrn_reflns_limit_h_max 12
_diffrn_reflns_limit_h_min -10
_diffrn_reflns_limit_k_max 14
_diffrn_reflns_limit_k_min -15
_diffrn_reflns_limit_l_max 15
_diffrn_reflns_limit_l_min -15
_diffrn_reflns_number 10737
_diffrn_reflns_point_group_measured_fraction_full 0.993
_diffrn_reflns_point_group_measured_fraction_max 0.992
_diffrn_reflns_theta_full 25.242
_diffrn_reflns_theta_max 26.372
_diffrn_reflns_theta_min 3.394
_diffrn_source 'fine-focus sealed X-ray tube'
_diffrn_source_type 'Enhance (Mo) X-ray Source'
_exptl_absorpt_coefficient_mu 0.076
_exptl_absorpt_correction_T_max 1.00000
_exptl_absorpt_correction_T_min 0.89711
_exptl_absorpt_correction_type multi-scan
_exptl_absorpt_process_details
;
CrysAlisPro 1.171.39.46 (Rigaku Oxford Diffraction, 2018)
Empirical absorption correction using spherical harmonics,
 implemented in SCALE3 ABSPACK scaling algorithm.
;
_exptl_crystal_colour colourless
_exptl_crystal_colour_primary colourless
_exptl_crystal_density_diffrn 1.291
_exptl_crystal_description block
_exptl_crystal_F_000 600
_exptl_crystal_size_max 0.634
_exptl_crystal_size_mid 0.214
_exptl_crystal_size_min 0.139
_refine_diff_density_max 0.235
_refine_diff_density_min -0.232
_refine_diff_density_rms 0.045
_refine_ls_extinction_method none
_refine_ls_goodness_of_fit_ref 1.036
_refine_ls_hydrogen_treatment mixed
_refine_ls_matrix_type full
_refine_ls_number_parameters 403
_refine_ls_number_reflns 5940
_refine_ls_number_restraints 0
_refine_ls_restrained_S_all 1.036
_refine_ls_R_factor_all 0.0681
_refine_ls_R_factor_gt 0.0459
_refine_ls_shift/su_max 0.001
_refine_ls_shift/su_mean 0.000
_refine_ls_structure_factor_coef Fsqd
_refine_ls_weighting_details 'w=1/[\s^2^(Fo^2^)+(0.0522P)^2^+0.2080P] where P=(Fo^2^+2Fc^2^)/3'
_refine_ls_weighting_scheme calc
_refine_ls_wR_factor_gt 0.1040
_refine_ls_wR_factor_ref 0.1202
_reflns_Friedel_coverage 0.000
_reflns_number_gt 4420
_reflns_number_total 5940
_reflns_threshold_expression 'I > 2\s(I)'
_cod_data_source_file jo8b01940_si_005.cif
_cod_data_source_block MED-1161_scale
_cod_database_code 4035263
_shelxl_version_number 2014/6
_shelx_space_group_comment
;
The symmetry employed for this shelxl refinement is uniquely defined
by the following loop, which should always be used as a source of
symmetry information in preference to the above space-group names.
They are only intended as comments.
;
_reflns_odcompleteness_completeness 99.21
_reflns_odcompleteness_iscentric 1
_reflns_odcompleteness_theta 26.32
_olex2_refinement_description
;
1. Fixed Uiso
 At 1.2 times of:
  All C(H) groups, All C(H,H) groups, All N(H) groups
2.a Secondary CH2 refined with riding coordinates:
 C10(H10A,H10B), C110(H11A,H11B)
2.b Aromatic/amide H refined with riding coordinates:
 C2(H2), C3(H3), C4(H4), C12(H12), C13(H13), C14(H14), C15(H15), C16(H16),
 C18(H18), C19(H19), C20(H20), C21(H21), C22(H22), C102(H102), C103(H103),
 C104(H104), C112(H112), C113(H113), C114(H114), C115(H115), C116(H116),
 C118(H118), C119(H119), C120(H120), C121(H121), C122(H122)
;
_ins_header
;
TITL MED-1161_scale in P-1 
REM P-1 (#2 in standard setting)
CELL 0.71073  10.237075  12.055103  12.505138  93.5724 105.0623  99.1119
ZERR    4.00   0.000708   0.000842   0.000910   0.0058   0.0062   0.0058
LATT  1
SFAC C H N
UNIT 80.00 64.00 8.00
TREF
HKLF 4
END
;
_olex2_submission_special_instructions 'No special instructions were received'
_oxdiff_exptl_absorpt_empirical_details
;
Empirical correction (ABSPACK) includes:
- Absorption correction using spherical harmonics
- Frame scaling
;
_oxdiff_exptl_absorpt_empirical_full_max 1.134
_oxdiff_exptl_absorpt_empirical_full_min 0.907

loop_
_space_group_symop_operation_xyz
'x, y, z'
'-x, -y, -z'

loop_
_atom_site_label
_atom_site_type_symbol
_atom_site_fract_x
_atom_site_fract_y
_atom_site_fract_z
_atom_site_U_iso_or_equiv
_atom_site_adp_type
_atom_site_occupancy
_atom_site_site_symmetry_order
_atom_site_calc_flag
_atom_site_refinement_flags_posn
C1 C 0.47554(16) 0.71994(13) 0.44164(12) 0.0232(3) Uani 1 1 d .
C2 C 0.51658(17) 0.82737(14) 0.50079(13) 0.0280(4) Uani 1 1 d .
H2 H 0.5823 0.8813 0.4845 0.034 Uiso 1 1 calc R
C3 C 0.45617(17) 0.85095(14) 0.58449(13) 0.0286(4) Uani 1 1 d .
H3 H 0.4795 0.9223 0.6244 0.034 Uiso 1 1 calc R
C4 C 0.36017(17) 0.76766(13) 0.60907(13) 0.0279(4) Uani 1 1 d .
H4 H 0.3218 0.7862 0.6660 0.034 Uiso 1 1 calc R
N5 N 0.31988(14) 0.66305(11) 0.55611(10) 0.0251(3) Uani 1 1 d .
C6 C 0.37738(16) 0.64282(13) 0.47420(12) 0.0228(3) Uani 1 1 d .
N7 N 0.34767(14) 0.54456(11) 0.40535(10) 0.0234(3) Uani 1 1 d .
H7 H 0.2844(18) 0.4816(14) 0.4098(13) 0.028 Uiso 1 1 d R
C8 C 0.42114(16) 0.55821(13) 0.32644(12) 0.0235(3) Uani 1 1 d .
C9 C 0.50309(16) 0.66351(13) 0.34773(13) 0.0247(4) Uani 1 1 d .
C10 C 0.61058(17) 0.71194(14) 0.29296(14) 0.0289(4) Uani 1 1 d .
H10A H 0.6136 0.6559 0.2349 0.035 Uiso 1 1 calc R
H10B H 0.6995 0.7256 0.3479 0.035 Uiso 1 1 calc R
C11 C 0.58883(16) 0.82033(13) 0.24229(12) 0.0244(4) Uani 1 1 d .
C12 C 0.69954(18) 0.90537(14) 0.24929(14) 0.0306(4) Uani 1 1 d .
H12 H 0.7874 0.8961 0.2876 0.037 Uiso 1 1 calc R
C13 C 0.68240(19) 1.00395(15) 0.20051(15) 0.0354(4) Uani 1 1 d .
H13 H 0.7583 1.0600 0.2058 0.043 Uiso 1 1 calc R
C14 C 0.55255(19) 1.01896(14) 0.14399(14) 0.0320(4) Uani 1 1 d .
H14 H 0.5405 1.0847 0.1105 0.038 Uiso 1 1 calc R
C15 C 0.44058(19) 0.93544(14) 0.13749(13) 0.0311(4) Uani 1 1 d .
H15 H 0.3527 0.9454 0.1002 0.037 Uiso 1 1 calc R
C16 C 0.45848(17) 0.83740(14) 0.18608(13) 0.0276(4) Uani 1 1 d .
H16 H 0.3823 0.7819 0.1812 0.033 Uiso 1 1 calc R
C17 C 0.39938(16) 0.46804(13) 0.23482(13) 0.0239(3) Uani 1 1 d .
C18 C 0.38773(16) 0.35493(13) 0.25329(13) 0.0268(4) Uani 1 1 d .
H18 H 0.3920 0.3349 0.3246 0.032 Uiso 1 1 calc R
C19 C 0.36973(17) 0.27142(14) 0.16654(14) 0.0300(4) Uani 1 1 d .
H19 H 0.3633 0.1961 0.1805 0.036 Uiso 1 1 calc R
C20 C 0.36124(17) 0.29906(14) 0.05992(14) 0.0308(4) Uani 1 1 d .
H20 H 0.3507 0.2430 0.0022 0.037 Uiso 1 1 calc R
C21 C 0.36854(18) 0.41079(14) 0.03983(14) 0.0331(4) Uani 1 1 d .
H21 H 0.3606 0.4298 -0.0322 0.040 Uiso 1 1 calc R
C22 C 0.38761(18) 0.49484(14) 0.12597(13) 0.0312(4) Uani 1 1 d .
H22 H 0.3926 0.5698 0.1113 0.037 Uiso 1 1 calc R
C101 C 0.01281(16) 0.29836(13) 0.57251(12) 0.0229(3) Uani 1 1 d .
C102 C -0.03167(17) 0.19220(14) 0.51132(13) 0.0289(4) Uani 1 1 d .
H102 H -0.0923 0.1367 0.5312 0.035 Uiso 1 1 calc R
C103 C 0.01726(18) 0.17213(14) 0.42024(13) 0.0308(4) Uani 1 1 d .
H103 H -0.0097 0.1019 0.3782 0.037 Uiso 1 1 calc R
C104 C 0.10672(18) 0.25670(14) 0.39114(13) 0.0294(4) Uani 1 1 d .
H104 H 0.1362 0.2406 0.3285 0.035 Uiso 1 1 calc R
N105 N 0.15324(14) 0.35964(11) 0.44716(10) 0.0253(3) Uani 1 1 d .
C106 C 0.10616(16) 0.37658(13) 0.53580(12) 0.0218(3) Uani 1 1 d .
N107 N 0.14231(14) 0.47321(11) 0.60739(10) 0.0234(3) Uani 1 1 d .
H107 H 0.1952(18) 0.5378(14) 0.5975(13) 0.028 Uiso 1 1 d R
C108 C 0.07224(16) 0.46005(13) 0.68836(12) 0.0231(3) Uani 1 1 d .
C109 C -0.00825(16) 0.35443(13) 0.67002(12) 0.0238(3) Uani 1 1 d .
C110 C -0.10011(17) 0.30539(13) 0.73857(14) 0.0275(4) Uani 1 1 d .
H11A H -0.0811 0.3553 0.8068 0.033 Uiso 1 1 calc R
H11B H -0.1950 0.3038 0.6976 0.033 Uiso 1 1 calc R
C111 C -0.08475(16) 0.18823(13) 0.76854(12) 0.0239(4) Uani 1 1 d .
C112 C -0.18468(17) 0.09469(14) 0.71865(14) 0.0297(4) Uani 1 1 d .
H112 H -0.2616 0.1039 0.6634 0.036 Uiso 1 1 calc R
C113 C -0.17185(19) -0.01189(15) 0.74970(15) 0.0353(4) Uani 1 1 d .
H113 H -0.2394 -0.0738 0.7146 0.042 Uiso 1 1 calc R
C114 C -0.0594(2) -0.02697(15) 0.83247(14) 0.0367(4) Uani 1 1 d .
H114 H -0.0513 -0.0985 0.8543 0.044 Uiso 1 1 calc R
C115 C 0.04132(19) 0.06564(15) 0.88276(14) 0.0347(4) Uani 1 1 d .
H115 H 0.1177 0.0563 0.9386 0.042 Uiso 1 1 calc R
C116 C 0.02897(18) 0.17151(14) 0.85044(13) 0.0294(4) Uani 1 1 d .
H116 H 0.0980 0.2328 0.8841 0.035 Uiso 1 1 calc R
C117 C 0.09669(16) 0.55147(13) 0.77886(12) 0.0235(3) Uani 1 1 d .
C118 C 0.22824(17) 0.61443(13) 0.82544(13) 0.0260(4) Uani 1 1 d .
H118 H 0.3007 0.5997 0.7980 0.031 Uiso 1 1 calc R
C119 C 0.25198(18) 0.69878(14) 0.91234(13) 0.0307(4) Uani 1 1 d .
H119 H 0.3403 0.7400 0.9431 0.037 Uiso 1 1 calc R
C120 C 0.14512(18) 0.72206(14) 0.95371(14) 0.0317(4) Uani 1 1 d .
H120 H 0.1614 0.7786 1.0122 0.038 Uiso 1 1 calc R
C121 C 0.01392(18) 0.66055(14) 0.90739(13) 0.0306(4) Uani 1 1 d .
H121 H -0.0583 0.6759 0.9347 0.037 Uiso 1 1 calc R
C122 C -0.01003(17) 0.57658(13) 0.82075(13) 0.0275(4) Uani 1 1 d .
H122 H -0.0987 0.5362 0.7899 0.033 Uiso 1 1 calc R

loop_
_atom_site_aniso_label
_atom_site_aniso_U_11
_atom_site_aniso_U_22
_atom_site_aniso_U_33
_atom_site_aniso_U_23
_atom_site_aniso_U_13
_atom_site_aniso_U_12
C1 0.0196(8) 0.0253(9) 0.0231(8) 0.0070(7) 0.0028(7) 0.0034(7)
C2 0.0257(9) 0.0268(9) 0.0287(9) 0.0076(7) 0.0039(7) 0.0009(7)
C3 0.0319(10) 0.0229(9) 0.0276(9) 0.0006(7) 0.0040(8) 0.0025(7)
C4 0.0303(9) 0.0289(9) 0.0246(8) 0.0024(7) 0.0072(7) 0.0062(7)
N5 0.0253(8) 0.0271(8) 0.0228(7) 0.0036(6) 0.0067(6) 0.0036(6)
C6 0.0207(8) 0.0260(9) 0.0205(8) 0.0050(6) 0.0037(7) 0.0032(7)
N7 0.0238(7) 0.0233(7) 0.0229(7) 0.0035(6) 0.0083(6) 0.0006(6)
C8 0.0211(8) 0.0278(9) 0.0236(8) 0.0085(7) 0.0071(7) 0.0065(7)
C9 0.0223(9) 0.0277(9) 0.0254(8) 0.0089(7) 0.0064(7) 0.0058(7)
C10 0.0224(9) 0.0327(10) 0.0342(9) 0.0084(7) 0.0109(8) 0.0052(7)
C11 0.0265(9) 0.0266(9) 0.0221(8) 0.0023(7) 0.0118(7) 0.0024(7)
C12 0.0260(9) 0.0312(10) 0.0353(9) 0.0043(7) 0.0115(8) 0.0020(7)
C13 0.0348(11) 0.0309(10) 0.0433(10) 0.0033(8) 0.0200(9) -0.0016(8)
C14 0.0470(11) 0.0236(9) 0.0297(9) 0.0063(7) 0.0172(9) 0.0065(8)
C15 0.0346(10) 0.0337(10) 0.0245(8) 0.0049(7) 0.0059(8) 0.0079(8)
C16 0.0254(9) 0.0284(9) 0.0265(8) 0.0017(7) 0.0069(7) -0.0011(7)
C17 0.0185(8) 0.0285(9) 0.0268(8) 0.0055(7) 0.0085(7) 0.0057(7)
C18 0.0235(9) 0.0313(9) 0.0262(8) 0.0084(7) 0.0072(7) 0.0040(7)
C19 0.0257(9) 0.0274(9) 0.0354(9) 0.0033(7) 0.0067(8) 0.0038(7)
C20 0.0245(9) 0.0354(10) 0.0305(9) -0.0040(7) 0.0071(8) 0.0030(8)
C21 0.0364(10) 0.0398(11) 0.0254(9) 0.0056(8) 0.0127(8) 0.0064(8)
C22 0.0351(10) 0.0314(10) 0.0298(9) 0.0082(7) 0.0121(8) 0.0066(8)
C101 0.0188(8) 0.0244(9) 0.0251(8) 0.0047(7) 0.0052(7) 0.0035(7)
C102 0.0260(9) 0.0275(9) 0.0323(9) 0.0030(7) 0.0099(8) -0.0011(7)
C103 0.0330(10) 0.0274(9) 0.0298(9) -0.0036(7) 0.0101(8) -0.0011(7)
C104 0.0342(10) 0.0291(9) 0.0257(8) -0.0002(7) 0.0115(8) 0.0033(8)
N105 0.0268(8) 0.0266(8) 0.0239(7) 0.0037(6) 0.0094(6) 0.0045(6)
C106 0.0200(8) 0.0229(8) 0.0216(8) 0.0032(6) 0.0043(7) 0.0035(6)
N107 0.0235(7) 0.0222(7) 0.0247(7) 0.0031(6) 0.0088(6) 0.0005(6)
C108 0.0200(8) 0.0267(9) 0.0232(8) 0.0056(7) 0.0061(7) 0.0050(7)
C109 0.0211(8) 0.0250(9) 0.0255(8) 0.0047(7) 0.0063(7) 0.0039(7)
C110 0.0254(9) 0.0273(9) 0.0324(9) 0.0054(7) 0.0129(8) 0.0035(7)
C111 0.0227(8) 0.0291(9) 0.0235(8) 0.0039(7) 0.0125(7) 0.0048(7)
C112 0.0255(9) 0.0334(10) 0.0307(9) 0.0067(7) 0.0090(8) 0.0033(8)
C113 0.0388(11) 0.0277(10) 0.0403(10) 0.0023(8) 0.0163(9) 0.0000(8)
C114 0.0506(12) 0.0323(10) 0.0374(10) 0.0124(8) 0.0234(10) 0.0153(9)
C115 0.0369(11) 0.0470(12) 0.0260(9) 0.0100(8) 0.0116(8) 0.0177(9)
C116 0.0281(9) 0.0348(10) 0.0262(8) 0.0013(7) 0.0102(8) 0.0042(8)
C117 0.0257(9) 0.0240(8) 0.0219(8) 0.0066(6) 0.0070(7) 0.0051(7)
C118 0.0261(9) 0.0269(9) 0.0272(8) 0.0052(7) 0.0112(7) 0.0040(7)
C119 0.0282(9) 0.0318(10) 0.0282(9) 0.0022(7) 0.0059(8) -0.0023(8)
C120 0.0380(11) 0.0302(10) 0.0263(9) -0.0009(7) 0.0103(8) 0.0039(8)
C121 0.0301(10) 0.0342(10) 0.0305(9) 0.0015(7) 0.0127(8) 0.0079(8)
C122 0.0238(9) 0.0291(9) 0.0295(9) 0.0038(7) 0.0074(7) 0.0044(7)

loop_
_atom_type_symbol
_atom_type_description
_atom_type_scat_dispersion_real
_atom_type_scat_dispersion_imag
_atom_type_scat_source
C C 0.0033 0.0016 'International Tables Vol C Tables 4.2.6.8 and 6.1.1.4'
H H 0.0000 0.0000 'International Tables Vol C Tables 4.2.6.8 and 6.1.1.4'
N N 0.0061 0.0033 'International Tables Vol C Tables 4.2.6.8 and 6.1.1.4'

loop_
_exptl_crystal_face_index_h
_exptl_crystal_face_index_k
_exptl_crystal_face_index_l
_exptl_crystal_face_perp_dist
0 -2 17 0.1008
1 -2 -17 0.0952
0 -17 2 0.0542
0 17 -2 0.0852
14 -8 -2 0.2496
-12 11 5 0.2622
-6 10 -12 0.1443
-14 0 0 0.2987
13 -6 2 0.2472
0 11 11 0.1048
-1 -13 -9 0.0880

loop_
_geom_angle_atom_site_label_1
_geom_angle_atom_site_label_2
_geom_angle_atom_site_label_3
_geom_angle
C2 C1 C6 117.05(14)
C2 C1 C9 136.19(14)
C6 C1 C9 106.70(13)
C1 C2 H2 121.2
C3 C2 C1 117.70(15)
C3 C2 H2 121.2
C2 C3 H3 120.0
C2 C3 C4 120.02(15)
C4 C3 H3 120.0
C3 C4 H4 117.8
N5 C4 C3 124.30(14)
N5 C4 H4 117.8
C6 N5 C4 114.69(13)
N5 C6 C1 126.22(14)
N5 C6 N7 125.31(14)
N7 C6 C1 108.44(13)
C6 N7 H7 124.2(9)
C6 N7 C8 108.49(13)
C8 N7 H7 127.3(10)
N7 C8 C17 120.16(14)
C9 C8 N7 109.63(13)
C9 C8 C17 130.15(13)
C1 C9 C10 124.16(14)
C8 C9 C1 106.67(13)
C8 C9 C10 129.01(14)
C9 C10 H10A 108.5
C9 C10 H10B 108.5
C9 C10 C11 115.16(12)
H10A C10 H10B 107.5
C11 C10 H10A 108.5
C11 C10 H10B 108.5
C12 C11 C10 120.45(15)
C12 C11 C16 117.97(15)
C16 C11 C10 121.57(14)
C11 C12 H12 119.3
C11 C12 C13 121.40(17)
C13 C12 H12 119.3
C12 C13 H13 120.1
C14 C13 C12 119.86(17)
C14 C13 H13 120.1
C13 C14 H14 120.3
C13 C14 C15 119.47(16)
C15 C14 H14 120.3
C14 C15 H15 119.8
C16 C15 C14 120.34(17)
C16 C15 H15 119.8
C11 C16 H16 119.5
C15 C16 C11 120.95(16)
C15 C16 H16 119.5
C18 C17 C8 121.51(13)
C18 C17 C22 118.15(15)
C22 C17 C8 120.33(14)
C17 C18 H18 119.6
C19 C18 C17 120.74(14)
C19 C18 H18 119.6
C18 C19 H19 119.7
C20 C19 C18 120.58(16)
C20 C19 H19 119.7
C19 C20 H20 120.4
C19 C20 C21 119.25(15)
C21 C20 H20 120.4
C20 C21 H21 119.7
C20 C21 C22 120.60(15)
C22 C21 H21 119.7
C17 C22 H22 119.7
C21 C22 C17 120.63(15)
C21 C22 H22 119.7
C102 C101 C106 116.60(13)
C102 C101 C109 136.88(14)
C106 C101 C109 106.50(13)
C101 C102 H102 121.1
C103 C102 C101 117.86(15)
C103 C102 H102 121.1
C102 C103 H103 119.9
C102 C103 C104 120.19(15)
C104 C103 H103 119.9
C103 C104 H104 117.8
N105 C104 C103 124.43(14)
N105 C104 H104 117.8
C106 N105 C104 114.32(13)
N105 C106 C101 126.57(14)
N105 C106 N107 124.96(14)
N107 C106 C101 108.47(13)
C106 N107 H107 124.5(10)
C106 N107 C108 108.59(13)
C108 N107 H107 126.5(10)
N107 C108 C117 119.61(14)
C109 C108 N107 109.86(13)
C109 C108 C117 130.46(13)
C101 C109 C110 126.27(14)
C108 C109 C101 106.57(13)
C108 C109 C110 127.17(14)
C109 C110 H11A 108.5
C109 C110 H11B 108.5
H11A C110 H11B 107.5
C111 C110 C109 114.97(12)
C111 C110 H11A 108.5
C111 C110 H11B 108.5
C112 C111 C110 121.60(15)
C112 C111 C116 117.96(15)
C116 C111 C110 120.40(15)
C111 C112 H112 119.4
C113 C112 C111 121.10(16)
C113 C112 H112 119.4
C112 C113 H113 119.9
C114 C113 C112 120.30(18)
C114 C113 H113 119.9
C113 C114 H114 120.4
C113 C114 C115 119.19(17)
C115 C114 H114 120.4
C114 C115 H115 119.9
C116 C115 C114 120.28(17)
C116 C115 H115 119.9
C111 C116 H116 119.4
C115 C116 C111 121.14(17)
C115 C116 H116 119.4
C118 C117 C108 120.46(13)
C122 C117 C108 121.16(15)
C122 C117 C118 118.38(15)
C117 C118 H118 119.7
C119 C118 C117 120.51(15)
C119 C118 H118 119.7
C118 C119 H119 119.8
C120 C119 C118 120.43(16)
C120 C119 H119 119.8
C119 C120 H120 120.3
C121 C120 C119 119.47(15)
C121 C120 H120 120.3
C120 C121 H121 119.9
C122 C121 C120 120.22(15)
C122 C121 H121 119.9
C117 C122 H122 119.5
C121 C122 C117 120.99(16)
C121 C122 H122 119.5

loop_
_geom_bond_atom_site_label_1
_geom_bond_atom_site_label_2
_geom_bond_distance
C1 C2 1.396(2)
C1 C6 1.416(2)
C1 C9 1.433(2)
C2 H2 0.9300
C2 C3 1.383(2)
C3 H3 0.9300
C3 C4 1.397(2)
C4 H4 0.9300
C4 N5 1.337(2)
N5 C6 1.3353(18)
C6 N7 1.364(2)
N7 H7 0.931(17)
N7 C8 1.3904(19)
C8 C9 1.375(2)
C8 C17 1.476(2)
C9 C10 1.503(2)
C10 H10A 0.9700
C10 H10B 0.9700
C10 C11 1.510(2)
C11 C12 1.383(2)
C11 C16 1.391(2)
C12 H12 0.9300
C12 C13 1.384(2)
C13 H13 0.9300
C13 C14 1.380(3)
C14 H14 0.9300
C14 C15 1.382(2)
C15 H15 0.9300
C15 C16 1.378(2)
C16 H16 0.9300
C17 C18 1.389(2)
C17 C22 1.398(2)
C18 H18 0.9300
C18 C19 1.388(2)
C19 H19 0.9300
C19 C20 1.379(2)
C20 H20 0.9300
C20 C21 1.379(2)
C21 H21 0.9300
C21 C22 1.384(2)
C22 H22 0.9300
C101 C102 1.394(2)
C101 C106 1.418(2)
C101 C109 1.439(2)
C102 H102 0.9300
C102 C103 1.381(2)
C103 H103 0.9300
C103 C104 1.391(2)
C104 H104 0.9300
C104 N105 1.337(2)
N105 C106 1.3355(18)
C106 N107 1.363(2)
N107 H107 0.910(17)
N107 C108 1.3879(18)
C108 C109 1.373(2)
C108 C117 1.472(2)
C109 C110 1.508(2)
C110 H11A 0.9700
C110 H11B 0.9700
C110 C111 1.505(2)
C111 C112 1.387(2)
C111 C116 1.388(2)
C112 H112 0.9300
C112 C113 1.381(2)
C113 H113 0.9300
C113 C114 1.378(3)
C114 H114 0.9300
C114 C115 1.384(3)
C115 H115 0.9300
C115 C116 1.377(2)
C116 H116 0.9300
C117 C118 1.394(2)
C117 C122 1.394(2)
C118 H118 0.9300
C118 C119 1.386(2)
C119 H119 0.9300
C119 C120 1.384(2)
C120 H120 0.9300
C120 C121 1.384(2)
C121 H121 0.9300
C121 C122 1.380(2)
C122 H122 0.9300

loop_
_exptl_oxdiff_crystal_face_indexfrac_h
_exptl_oxdiff_crystal_face_indexfrac_k
_exptl_oxdiff_crystal_face_indexfrac_l
_exptl_oxdiff_crystal_face_x
_exptl_oxdiff_crystal_face_y
_exptl_oxdiff_crystal_face_z
0.0000 -2.0000 17.0000 0.6579 -0.6289 0.4110
1.0000 -2.0000 -17.0000 -0.8214 0.4749 -0.3336
0.0000 -17.0000 2.0000 -0.6540 -0.5050 0.5861
-0.0000 17.0000 -2.0000 0.6540 0.5050 -0.5861
14.0000 -8.0000 -2.0000 -0.2836 -0.8542 -0.4960
-12.0000 11.0000 5.0000 0.5679 0.7270 0.3593
-6.0000 10.0000 -12.0000 -0.1553 0.9718 -0.2606
-14.0000 -0.0000 0.0000 -0.1531 0.7164 0.7118
13.0000 -6.0000 2.0000 -0.0320 -0.8874 -0.4277
0.0000 11.0000 11.0000 0.9620 -0.0908 -0.1284
-1.0000 -13.0000 -9.0000 -0.9726 0.0226 0.2842
